data_4062293
loop_
_publ_author_name
'Mu\~niz, Kilian'
'Nieger, Martin'

_publ_section_title
;
 Ferrocenyl-substituted Cinchona Alkaloids: Synthesis, Structure and
 Application in Asymmetric Catalytic Oxidation
;
_journal_issue 22
_journal_name_full Organometallics
_journal_page_first 4616
_journal_page_last 4619
_journal_paper_doi 10.1021/om0304457
_journal_volume 22
_journal_year 2003
_chemical_formula_moiety 'C31 H34 Fe N2 O3'
_chemical_formula_sum 'C31 H34 Fe N2 O3'
_chemical_formula_weight 538.45
_space_group_IT_number 19
_symmetry_cell_setting orthorhombic
_symmetry_space_group_name_Hall 'P 2ac 2ab'
_symmetry_space_group_name_H-M 'P 21 21 21'
_cell_angle_alpha 90.00
_cell_angle_beta 90.00
_cell_angle_gamma 90.00
_cell_formula_units_Z 4
_cell_length_a 6.0317(1)
_cell_length_b 20.6003(2)
_cell_length_c 20.6670(2)
_cell_measurement_temperature 123(2)
_cell_volume 2567.97(6)
_diffrn_ambient_temperature 123(2)
_exptl_crystal_density_diffrn 1.393
_cod_database_code 4062293

loop_
_symmetry_equiv_pos_as_xyz
'x, y, z'
'-x+1/2, -y, z+1/2'
'-x, y+1/2, -z+1/2'
'x+1/2, -y+1/2, -z'

loop_
_atom_site_label
_atom_site_type_symbol
_atom_site_fract_x
_atom_site_fract_y
_atom_site_fract_z
_atom_site_U_iso_or_equiv
_atom_site_adp_type
_atom_site_occupancy
_atom_site_symmetry_multiplicity
_atom_site_calc_flag
_atom_site_refinement_flags
_atom_site_disorder_assembly
_atom_site_disorder_group
Fe1 Fe 0.37750(4) 0.675076(10) 0.760127(10) 0.01805(7) Uani 1 1 d . . .
C1 C 0.4030(3) 0.57758(8) 0.77643(8) 0.0293(4) Uani 1 1 d . . .
H1 H 0.3570 0.5440 0.7480 0.035 Uiso 1 1 calc R . .
C2 C 0.6156(3) 0.60671(8) 0.77784(8) 0.0278(4) Uani 1 1 d . . .
H2 H 0.7366 0.5961 0.7504 0.033 Uiso 1 1 calc R . .
C3 C 0.6166(3) 0.65428(8) 0.82718(7) 0.0267(4) Uani 1 1 d . . .
H3 H 0.7383 0.6812 0.8387 0.032 Uiso 1 1 calc R . .
C4 C 0.4031(3) 0.65479(8) 0.85664(8) 0.0264(4) Uani 1 1 d . . .
H4 H 0.3573 0.6820 0.8913 0.032 Uiso 1 1 calc R . .
C5 C 0.2705(3) 0.60720(8) 0.82490(8) 0.0291(4) Uani 1 1 d . . .
H5 H 0.1203 0.5971 0.8345 0.035 Uiso 1 1 calc R . .
C6 C 0.4435(3) 0.71352(8) 0.67137(8) 0.0219(4) Uani 1 1 d . . .
H6 H 0.5580 0.7002 0.6428 0.026 Uiso 1 1 calc R . .
C7 C 0.4592(3) 0.76236(8) 0.71947(8) 0.0267(4) Uani 1 1 d . . .
H7 H 0.5873 0.7876 0.7287 0.032 Uiso 1 1 calc R . .
C8 C 0.2521(3) 0.76739(7) 0.75157(8) 0.0266(4) Uani 1 1 d . . .
H8 H 0.2176 0.7966 0.7857 0.032 Uiso 1 1 calc R . .
C9 C 0.1063(3) 0.72154(8) 0.72410(7) 0.0237(4) Uani 1 1 d . . .
H9 H -0.0432 0.7143 0.7367 0.028 Uiso 1 1 calc R . .
C10 C 0.2225(3) 0.68787(8) 0.67392(7) 0.0198(4) Uani 1 1 d . . .
C11 C 0.1290(3) 0.63294(8) 0.63786(7) 0.0216(3) Uani 1 1 d . . .
O11 O -0.05378(19) 0.61086(7) 0.64645(6) 0.0369(3) Uani 1 1 d . . .
O12 O 0.27109(18) 0.61036(5) 0.59249(5) 0.0208(3) Uani 1 1 d . . .
C12 C 0.1993(3) 0.55368(8) 0.55642(8) 0.0189(4) Uani 1 1 d . . .
H12 H 0.0343 0.5500 0.5593 0.023 Uiso 1 1 calc R . .
C13 C 0.3034(3) 0.49390(8) 0.58643(8) 0.0192(4) Uani 1 1 d . . .
C14 C 0.2121(3) 0.43135(8) 0.57361(8) 0.0200(4) Uani 1 1 d . . .
C15 C 0.0186(3) 0.42106(8) 0.53535(8) 0.0186(4) Uani 1 1 d . . .
H15 H -0.0595 0.4571 0.5180 0.022 Uiso 1 1 calc R . .
C16 C -0.0548(3) 0.35951(8) 0.52358(8) 0.0234(4) Uani 1 1 d . . .
C17 C 0.0595(3) 0.30489(9) 0.54782(9) 0.0335(5) Uani 1 1 d . . .
H17 H 0.0080 0.2623 0.5385 0.040 Uiso 1 1 calc R . .
C18 C 0.2442(3) 0.31369(9) 0.58466(9) 0.0346(5) Uani 1 1 d . . .
H18 H 0.3201 0.2768 0.6010 0.042 Uiso 1 1 calc R . .
C19 C 0.3260(3) 0.37644(9) 0.59919(8) 0.0267(4) Uani 1 1 d . . .
N20 N 0.5124(3) 0.38114(8) 0.63622(7) 0.0338(4) Uani 1 1 d . . .
C21 C 0.5889(3) 0.43963(10) 0.64680(8) 0.0326(4) Uani 1 1 d . . .
H21 H 0.7187 0.4436 0.6725 0.039 Uiso 1 1 calc R . .
C22 C 0.4925(3) 0.49737(9) 0.62270(8) 0.0265(4) Uani 1 1 d . . .
H22 H 0.5588 0.5382 0.6317 0.032 Uiso 1 1 calc R . .
O23 O -0.24117(19) 0.34461(5) 0.48848(6) 0.0287(3) Uani 1 1 d . . .
C23 C -0.3649(3) 0.39770(8) 0.46350(8) 0.0275(4) Uani 1 1 d . . .
H23A H -0.4930 0.3813 0.4394 0.041 Uiso 1 1 calc R . .
H23B H -0.2707 0.4234 0.4346 0.041 Uiso 1 1 calc R . .
H23C H -0.4162 0.4250 0.4993 0.041 Uiso 1 1 calc R . .
C24 C 0.2669(3) 0.56032(8) 0.48498(8) 0.0174(3) Uani 1 1 d . . .
H24 H 0.2565 0.5157 0.4661 0.021 Uiso 1 1 calc R . .
N25 N 0.1046(2) 0.60032(6) 0.44925(6) 0.0197(3) Uani 1 1 d . . .
C26 C 0.1262(3) 0.66970(8) 0.46592(8) 0.0290(4) Uani 1 1 d . . .
H26A H 0.0788 0.6763 0.5113 0.035 Uiso 1 1 calc R . .
H26B H 0.0266 0.6955 0.4378 0.035 Uiso 1 1 calc R . .
C27 C 0.3656(4) 0.69428(8) 0.45781(9) 0.0348(4) Uani 1 1 d . . .
H27A H 0.3676 0.7336 0.4302 0.042 Uiso 1 1 calc R . .
H27B H 0.4290 0.7056 0.5005 0.042 Uiso 1 1 calc R . .
C28 C 0.5024(3) 0.64016(8) 0.42624(8) 0.0250(4) Uani 1 1 d . . .
H28 H 0.6564 0.6559 0.4176 0.030 Uiso 1 1 calc R . .
C29 C 0.5086(3) 0.58305(9) 0.47334(8) 0.0214(4) Uani 1 1 d . . .
H29A H 0.5771 0.5966 0.5147 0.026 Uiso 1 1 calc R . .
H29B H 0.5976 0.5471 0.4549 0.026 Uiso 1 1 calc R . .
C30 C 0.1560(3) 0.59427(8) 0.37970(7) 0.0204(4) Uani 1 1 d . . .
H30A H 0.0427 0.6181 0.3544 0.025 Uiso 1 1 calc R . .
H30B H 0.1483 0.5480 0.3671 0.025 Uiso 1 1 calc R . .
C31 C 0.3896(3) 0.62132(8) 0.36248(7) 0.0225(3) Uani 1 1 d . . .
H31 H 0.3673 0.6621 0.3371 0.027 Uiso 1 1 calc R . .
C32 C 0.5168(3) 0.57438(10) 0.31986(9) 0.0328(5) Uani 1 1 d . . .
H32A H 0.6718 0.5895 0.3155 0.039 Uiso 1 1 calc R . .
H32B H 0.5195 0.5311 0.3407 0.039 Uiso 1 1 calc R . .
C33 C 0.4138(3) 0.56845(10) 0.25323(8) 0.0399(5) Uani 1 1 d . . .
H33A H 0.5002 0.5378 0.2272 0.060 Uiso 1 1 calc R . .
H33B H 0.4135 0.6110 0.2321 0.060 Uiso 1 1 calc R . .
H33C H 0.2611 0.5527 0.2573 0.060 Uiso 1 1 calc R . .

loop_
_atom_site_aniso_label
_atom_site_aniso_U_11
_atom_site_aniso_U_22
_atom_site_aniso_U_33
_atom_site_aniso_U_23
_atom_site_aniso_U_13
_atom_site_aniso_U_12
Fe1 0.02093(12) 0.01688(11) 0.01635(11) -0.00103(9) 0.00107(10) -0.00075(10)
C1 0.0451(12) 0.0169(8) 0.0258(9) 0.0032(7) 0.0003(9) -0.0007(8)
C2 0.0343(10) 0.0262(9) 0.0231(8) 0.0041(7) 0.0019(9) 0.0113(9)
C3 0.0269(9) 0.0312(9) 0.0221(8) 0.0031(7) -0.0027(9) 0.0040(8)
C4 0.0344(10) 0.0290(9) 0.0157(8) 0.0023(7) 0.0019(8) 0.0043(8)
C5 0.0341(10) 0.0297(10) 0.0235(9) 0.0081(8) 0.0045(8) -0.0036(8)
C6 0.0260(9) 0.0230(9) 0.0167(8) 0.0034(7) 0.0009(7) -0.0040(7)
C7 0.0365(10) 0.0185(9) 0.0250(9) 0.0037(7) -0.0043(8) -0.0075(7)
C8 0.0382(10) 0.0170(8) 0.0247(10) -0.0052(7) -0.0049(8) 0.0074(7)
C9 0.0247(9) 0.0250(8) 0.0214(8) -0.0024(7) -0.0006(8) 0.0061(8)
C10 0.0226(8) 0.0198(9) 0.0169(8) -0.0013(7) -0.0011(7) 0.0024(7)
C11 0.0213(9) 0.0255(8) 0.0181(8) -0.0032(6) -0.0001(8) 0.0025(8)
O11 0.0220(7) 0.0507(9) 0.0380(7) -0.0226(6) 0.0105(6) -0.0117(6)
O12 0.0189(6) 0.0231(6) 0.0206(6) -0.0078(5) 0.0038(5) -0.0028(5)
C12 0.0160(8) 0.0183(8) 0.0222(8) -0.0053(7) 0.0009(6) -0.0008(7)
C13 0.0189(9) 0.0250(9) 0.0138(8) -0.0004(7) 0.0041(7) 0.0029(7)
C14 0.0205(9) 0.0228(9) 0.0168(8) 0.0025(7) 0.0065(7) 0.0029(7)
C15 0.0203(9) 0.0157(9) 0.0199(9) 0.0004(7) 0.0045(7) 0.0029(7)
C16 0.0249(9) 0.0209(9) 0.0244(9) 0.0007(7) 0.0079(7) -0.0004(7)
C17 0.0387(12) 0.0178(9) 0.0441(11) 0.0033(8) 0.0077(9) 0.0000(8)
C18 0.0378(11) 0.0224(10) 0.0437(11) 0.0136(8) 0.0084(9) 0.0109(9)
C19 0.0247(9) 0.0321(10) 0.0233(9) 0.0082(8) 0.0068(7) 0.0085(8)
N20 0.0292(8) 0.0447(10) 0.0275(8) 0.0108(8) -0.0003(7) 0.0128(8)
C21 0.0206(10) 0.0539(13) 0.0232(9) 0.0023(8) -0.0045(8) 0.0103(9)
C22 0.0206(9) 0.0375(11) 0.0214(9) -0.0034(8) 0.0007(8) -0.0007(8)
O23 0.0313(7) 0.0196(7) 0.0352(7) -0.0062(5) 0.0023(6) -0.0063(5)
C23 0.0258(9) 0.0287(9) 0.0280(9) -0.0061(7) -0.0012(9) -0.0026(9)
C24 0.0171(8) 0.0154(8) 0.0198(8) -0.0026(7) 0.0000(7) 0.0004(7)
N25 0.0170(7) 0.0219(7) 0.0203(7) -0.0012(5) -0.0019(6) 0.0045(6)
C26 0.0358(9) 0.0213(9) 0.0300(9) -0.0026(7) -0.0035(8) 0.0118(10)
C27 0.0514(12) 0.0179(9) 0.0351(10) -0.0029(7) -0.0106(10) -0.0058(9)
C28 0.0223(9) 0.0251(10) 0.0277(9) 0.0019(7) -0.0020(8) -0.0104(8)
C29 0.0163(9) 0.0283(10) 0.0196(9) -0.0011(7) -0.0006(7) 0.0002(8)
C30 0.0203(9) 0.0214(8) 0.0196(8) 0.0002(7) -0.0029(7) -0.0020(7)
C31 0.0217(8) 0.0226(8) 0.0231(8) 0.0049(7) -0.0040(8) -0.0060(8)
C32 0.0225(10) 0.0461(12) 0.0298(10) -0.0035(9) 0.0033(8) -0.0068(9)
C33 0.0362(11) 0.0572(13) 0.0264(10) -0.0055(9) 0.0071(9) -0.0184(10)

loop_
_geom_bond_atom_site_label_1
_geom_bond_atom_site_label_2
_geom_bond_distance
_geom_bond_site_symmetry_2
_geom_bond_publ_flag
Fe1 C10 2.0291(16) . ?
Fe1 C9 2.0365(17) . ?
Fe1 C6 2.0371(16) . ?
Fe1 C5 2.0405(17) . ?
Fe1 C1 2.0423(16) . ?
Fe1 C4 2.0438(16) . ?
Fe1 C2 2.0445(17) . ?
Fe1 C7 2.0451(17) . ?
Fe1 C3 2.0454(17) . ?
Fe1 C8 2.0541(15) . ?
C1 C2 1.416(3) . ?
C1 C5 1.419(2) . ?
C1 H1 0.9500 . ?
C2 C3 1.414(2) . ?
C2 H2 0.9500 . ?
C3 C4 1.424(3) . ?
C3 H3 0.9500 . ?
C4 C5 1.425(2) . ?
C4 H4 0.9500 . ?
C5 H5 0.9500 . ?
C6 C7 1.418(2) . ?
C6 C10 1.435(2) . ?
C6 H6 0.9500 . ?
C7 C8 1.418(3) . ?
C7 H7 0.9500 . ?
C8 C9 1.410(2) . ?
C8 H8 0.9500 . ?
C9 C10 1.431(2) . ?
C9 H9 0.9500 . ?
C10 C11 1.468(2) . ?
C11 O11 1.206(2) . ?
C11 O12 1.3528(19) . ?
O12 C12 1.4514(19) . ?
C12 C13 1.515(2) . ?
C12 C24 1.538(2) . ?
C12 H12 1.0000 . ?
C13 C22 1.367(2) . ?
C13 C14 1.426(2) . ?
C14 C19 1.425(2) . ?
C14 C15 1.426(2) . ?
C15 C16 1.365(2) . ?
C15 H15 0.9500 . ?
C16 O23 1.373(2) . ?
C16 C17 1.412(2) . ?
C17 C18 1.361(3) . ?
C17 H17 0.9500 . ?
C18 C19 1.416(3) . ?
C18 H18 0.9500 . ?
C19 N20 1.363(2) . ?
N20 C21 1.309(2) . ?
C21 C22 1.414(3) . ?
C21 H21 0.9500 . ?
C22 H22 0.9500 . ?
O23 C23 1.421(2) . ?
C23 H23A 0.9800 . ?
C23 H23B 0.9800 . ?
C23 H23C 0.9800 . ?
C24 N25 1.477(2) . ?
C24 C29 1.550(2) . ?
C24 H24 1.0000 . ?
N25 C30 1.4757(19) . ?
N25 C26 1.476(2) . ?
C26 C27 1.539(3) . ?
C26 H26A 0.9900 . ?
C26 H26B 0.9900 . ?
C27 C28 1.533(3) . ?
C27 H27A 0.9900 . ?
C27 H27B 0.9900 . ?
C28 C29 1.527(2) . ?
C28 C31 1.533(2) . ?
C28 H28 1.0000 . ?
C29 H29A 0.9900 . ?
C29 H29B 0.9900 . ?
C30 C31 1.557(2) . ?
C30 H30A 0.9900 . ?
C30 H30B 0.9900 . ?
C31 C32 1.516(2) . ?
C31 H31 1.0000 . ?
C32 C33 1.516(2) . ?
C32 H32A 0.9900 . ?
C32 H32B 0.9900 . ?
C33 H33A 0.9800 . ?
C33 H33B 0.9800 . ?
C33 H33C 0.9800 . ?
